data_1574920
loop_
_publ_author_name
'Chen, Chudong'
'Li, Ziquan'
'Xiao, Yonghong'
'Ye, Chenghao'
'Wei, Jianwu'
'Zeng, Ruosheng'
'Pang, Qi'
'Luo, Binbin'

_publ_section_title
;
 Photosalient effect and reversible photochromic photoluminescence driven
 by cascade [2 + 2] cycloaddition reaction and water adsorption in a 0D
 hybrid metal halide.
;
_journal_issue 30
_journal_name_full 'Chemical science'
_journal_page_first 13731
_journal_page_last 13740
_journal_paper_doi 10.1039/d5sc03344f
_journal_volume 16
_journal_year 2025
_chemical_formula_moiety 'Cl5 H2 In O, 2(C13 H12 N)'
_chemical_formula_sum 'C26 H26 Cl5 In N2 O'
_chemical_formula_weight 674.56
_space_group_crystal_system triclinic
_space_group_IT_number 2
_space_group_name_Hall '-P 1'
_space_group_name_H-M_alt 'P -1'
_atom_sites_solution_hydrogens geom
_atom_sites_solution_primary dual
_audit_creation_date 2024-08-01
_audit_creation_method
;
Olex2 1.5
(compiled 2023.08.17 svn.r577a77a9 for OlexSys, GUI svn.r6817)
;
_audit_update_record
;
2025-03-26 deposited with the CCDC.	2025-06-23 downloaded from the CCDC.
;
_cell_angle_alpha 99.720(4)
_cell_angle_beta 92.935(3)
_cell_angle_gamma 98.493(3)
_cell_formula_units_Z 2
_cell_length_a 10.8192(4)
_cell_length_b 11.7903(5)
_cell_length_c 11.9138(5)
_cell_measurement_reflns_used 6759
_cell_measurement_temperature 199.99(10)
_cell_measurement_theta_max 69.7950
_cell_measurement_theta_min 4.1050
_cell_volume 1476.98(11)
_computing_cell_refinement 'CrysAlisPro 1.171.42.92a (Rigaku OD, 2023)'
_computing_data_collection 'CrysAlisPro 1.171.42.92a (Rigaku OD, 2023)'
_computing_data_reduction 'CrysAlisPro 1.171.42.92a (Rigaku OD, 2023)'
_computing_molecular_graphics 'Olex2 1.5 (Dolomanov et al., 2009)'
_computing_publication_material 'Olex2 1.5 (Dolomanov et al., 2009)'
_computing_structure_refinement 'SHELXL 2018/3 (Sheldrick, 2015)'
_computing_structure_solution 'SHELXT 2014/5 (Sheldrick, 2014)'
_diffrn_ambient_environment N~2~
_diffrn_ambient_temperature 199.99(10)
_diffrn_detector 'Hybrid Pixel Array Detector'
_diffrn_detector_area_resol_mean 5.8140
_diffrn_measured_fraction_theta_full 0.984
_diffrn_measured_fraction_theta_max 0.960
_diffrn_measurement_details
;
List of Runs (angles in degrees, time in seconds):

  # Type    Start    End  Width  t~exp~   \w     \q     \k     \f   Frames
#--------------------------------------------------------------------------
  1  \w    -23.00   3.00   0.50    0.50    --    0.00  57.00 150.00   52
  2  \w    -88.00 -41.00   0.50    0.50    --    0.00 -57.00-150.00   94
  3  \w    -12.00  25.00   0.50    0.50    --    0.00 -57.00-150.00   74
  4  \w     28.00  86.00   0.50    0.50    --    0.00  38.00-150.00  116
  5  \w     31.00  80.00   0.50    0.50    --    0.00  57.00 150.00   98
  6  \w    -28.00   4.00   0.50    0.50    --    0.00  38.00-150.00   64
  7  \w     76.00 112.00   0.50    1.35    --   87.20 -61.00   0.00   72
  8  \w     -2.00  73.00   0.50    1.35    --   87.20 -61.00   0.00  150
  9  \w      0.00 116.00   0.50    1.35    --   87.20 -61.00 150.00  232
 10  \w     84.00 109.00   0.50    1.35    --   87.20 -82.00  60.00   50
 11  \w     79.00 176.00   0.50    1.35    --   87.20  45.00-150.00  194
 12  \w     59.00  85.00   0.50    1.35    --   87.20  77.00 -60.00   52
 13  \w     95.00 150.00   0.50    1.35    --   87.20  77.00 -60.00  110
 14  \w     74.00 177.00   0.50    1.35    --   87.20  45.00-120.00  206
 15  \w     -2.00 121.00   0.50    1.35    --   87.20 -82.00 150.00  246
 16  \w     15.00 124.00   0.50    1.35    --   87.20 -82.00 -60.00  218
 17  \w     99.00 124.00   0.50    1.35    --   87.20 -82.00-180.00   50
 18  \w     82.00 109.00   0.50    1.35    --   87.20 -30.00   0.00   54
 19  \w     16.00  42.00   0.50    1.35    --   87.20 -82.00   0.00   52
 20  \w     88.00 124.00   0.50    1.35    --   87.20 -82.00   0.00   72
 21  \w     57.00 101.00   0.50    1.35    --   87.20 -61.00 -60.00   88
 22  \w     -2.00  35.00   0.50    1.35    --   87.20 -61.00 -60.00   74
;
_diffrn_measurement_device 'four-circle diffractometer'
_diffrn_measurement_device_type 'XtaLAB AFC12 (RINC): Kappa single'
_diffrn_measurement_method '\w scans'
_diffrn_orient_matrix_type 'CrysAlisPro convention (1999,Acta A55,543-557)'
_diffrn_orient_matrix_UB_11 -0.0626157000
_diffrn_orient_matrix_UB_12 0.0452104000
_diffrn_orient_matrix_UB_13 0.1083530000
_diffrn_orient_matrix_UB_21 0.1269322000
_diffrn_orient_matrix_UB_22 0.0703021000
_diffrn_orient_matrix_UB_23 0.0533341000
_diffrn_orient_matrix_UB_31 -0.0286746000
_diffrn_orient_matrix_UB_32 0.1050827000
_diffrn_orient_matrix_UB_33 -0.0522710000
_diffrn_radiation_monochromator mirror
_diffrn_radiation_probe x-ray
_diffrn_radiation_type 'Cu K\a'
_diffrn_radiation_wavelength 1.54184
_diffrn_reflns_av_R_equivalents 0.0260
_diffrn_reflns_av_unetI/netI 0.0308
_diffrn_reflns_Laue_measured_fraction_full 0.984
_diffrn_reflns_Laue_measured_fraction_max 0.960
_diffrn_reflns_limit_h_max 13
_diffrn_reflns_limit_h_min -13
_diffrn_reflns_limit_k_max 14
_diffrn_reflns_limit_k_min -10
_diffrn_reflns_limit_l_max 14
_diffrn_reflns_limit_l_min -14
_diffrn_reflns_number 13927
_diffrn_reflns_point_group_measured_fraction_full 0.984
_diffrn_reflns_point_group_measured_fraction_max 0.960
_diffrn_reflns_theta_full 67.684
_diffrn_reflns_theta_max 70.059
_diffrn_reflns_theta_min 3.776
_diffrn_source 'Rotating-anode X-ray tube (dual wavelength)'
_diffrn_source_type 'Rigaku (Cu) X-ray DW Source'
_exptl_absorpt_coefficient_mu 10.725
_exptl_absorpt_correction_T_max 1.00000
_exptl_absorpt_correction_T_min 0.52478
_exptl_absorpt_correction_type multi-scan
_exptl_absorpt_process_details
;
CrysAlisPro 1.171.42.92a (Rigaku Oxford Diffraction, 2023)
Empirical absorption correction using spherical harmonics,
implemented in SCALE3 ABSPACK scaling algorithm.
;
_exptl_crystal_colour 'clear light colourless'
_exptl_crystal_density_diffrn 1.517
_exptl_crystal_description block
_exptl_crystal_F_000 676
_exptl_crystal_size_max 0.1
_exptl_crystal_size_mid 0.08
_exptl_crystal_size_min 0.03
_refine_diff_density_max 1.822
_refine_diff_density_min -1.377
_refine_diff_density_rms 0.127
_refine_ls_extinction_method none
_refine_ls_goodness_of_fit_ref 1.030
_refine_ls_hydrogen_treatment constr
_refine_ls_matrix_type full
_refine_ls_number_parameters 449
_refine_ls_number_reflns 5387
_refine_ls_number_restraints 656
_refine_ls_restrained_S_all 0.988
_refine_ls_R_factor_all 0.0894
_refine_ls_R_factor_gt 0.0801
_refine_ls_shift/su_max 0.000
_refine_ls_shift/su_mean 0.000
_refine_ls_structure_factor_coef Fsqd
_refine_ls_weighting_details 'w=1/[\s^2^(Fo^2^)+(0.1353P)^2^+6.4282P] where P=(Fo^2^+2Fc^2^)/3'
_refine_ls_weighting_scheme calc
_refine_ls_wR_factor_gt 0.2314
_refine_ls_wR_factor_ref 0.2420
_reflns_Friedel_coverage 0.000
_reflns_number_gt 4560
_reflns_number_total 5387
_reflns_threshold_expression 'I > 2\s(I)'
_cod_data_source_file d5sc03344f11.cif
_cod_data_source_block 1a
_cod_depositor_comments 'Adding full bibliography for 1574919--1574921.cif.'
_cod_original_cell_volume 1476.97(11)
_cod_database_code 1574920
_shelx_shelxl_version_number 2018/3
_chemical_oxdiff_formula InClCNH
_chemical_oxdiff_usercomment Stpy-InCl3-450
_shelx_space_group_comment
;
The symmetry employed for this shelxl refinement is uniquely defined
by the following loop, which should always be used as a source of
symmetry information in preference to the above space-group names.
They are only intended as comments.
;
_olex2_refinement_description
;
1. Fixed Uiso
 At 1.2 times of:
  All C(H) groups, All C(H,H) groups, All N(H) groups
 At 1.5 times of:
  All O(H,H) groups
2. Restrained distances
 C21-C22B = C20-C17A
 1.5 with sigma of 0.02
 C4A-C3A \\sim C4B-C3B
 with sigma of 0.02
 C4A-C5A \\sim C4B-C5B
 with sigma of 0.02
 C4A-C7A \\sim C4B-C7A
 with sigma of 0.02
 C3A-C2A \\sim C3B-C2B
 with sigma of 0.02
 C4A-C2A \\sim C4B-C2B
 with sigma of 0.04
 C5A-C6A \\sim C5B-C6B
 with sigma of 0.02
 C4A-C6A \\sim C4B-C6B
 with sigma of 0.04
 C2A-C1A \\sim C2B-C1B
 with sigma of 0.02
 C4A-C7B \\sim C4B-C7B
 with sigma of 0.04
 C1A-C6A \\sim C1B-C6B
 with sigma of 0.02
 C3A-C5A \\sim C3B-C5B
 with sigma of 0.04
 C3A-C7A \\sim C3B-C7A
 with sigma of 0.04
 C3A-C1A \\sim C3B-C1B
 with sigma of 0.04
 C3A-C7B \\sim C3B-C7B
 with sigma of 0.04
 C5A-C7A \\sim C5B-C7A
 with sigma of 0.04
 C5A-C1A \\sim C5B-C1B
 with sigma of 0.04
 C5A-C7B \\sim C5B-C7B
 with sigma of 0.04
 C2A-C6A \\sim C2B-C6B
 with sigma of 0.04
 C6A-C7B \\sim C6B-C7B
 with sigma of 0.04
3. Uiso/Uaniso restraints and constraints
C1A \\sim C1B \\sim C2A \\sim C2B \\sim C3A \\sim C3B \\sim C4A \\sim C4B \\sim
C5A \\sim C5B \\sim C6A \\sim C6B \\sim C7A \\sim C7B \\sim C8A \\sim C8B:
within 2A with sigma of 0.01 and sigma for terminal atoms of 0.02 within 2A
N2A \\sim N2B \\sim C14A \\sim C14B \\sim C15A \\sim C15B \\sim C16A \\sim C16B
\\sim C17A \\sim C17B \\sim C18A \\sim C18B \\sim C19A \\sim C19B \\sim C20
\\sim C21 \\sim C22A \\sim C22B \\sim C23A \\sim C23B \\sim C24A \\sim C24B
\\sim C25A \\sim C25B \\sim C26A \\sim C26B: within 2A with sigma of 0.01 and
sigma for terminal atoms of 0.02 within 2A
4. Others
 Sof(C1B)=Sof(H1B)=Sof(C2B)=Sof(H2BA)=Sof(C3B)=Sof(H3B)=Sof(C4B)=Sof(C5B)=
 Sof(H5B)=Sof(C6B)=Sof(H6B)=Sof(C7B)=Sof(H7B)=Sof(C8B)=Sof(H8B)=1-FVAR(1)
 Sof(C1A)=Sof(H1A)=Sof(C2A)=Sof(H2AA)=Sof(C3A)=Sof(H3A)=Sof(C4A)=Sof(C5A)=
 Sof(H5A)=Sof(C6A)=Sof(H6A)=Sof(C7A)=Sof(H7A)=Sof(C8A)=Sof(H8A)=FVAR(1)
 Sof(C15B)=Sof(H15B)=Sof(C16B)=Sof(H16B)=Sof(C17B)=Sof(H17B)=Sof(C18B)=
 Sof(C19B)=Sof(H19B)=Sof(C14B)=Sof(H14B)=Sof(H20A)=Sof(H21A)=Sof(C23B)=
 Sof(H23B)=Sof(C24B)=Sof(H24B)=Sof(N2B)=Sof(H2B)=Sof(C25B)=Sof(H25B)=Sof(C26B)=
 Sof(H26B)=Sof(C22B)=1-FVAR(2)
 Sof(C16A)=Sof(H16A)=Sof(C15A)=Sof(H15A)=Sof(C14A)=Sof(H14A)=Sof(C19A)=
 Sof(H19A)=Sof(C18A)=Sof(H18A)=Sof(C17A)=Sof(H20)=Sof(H21)=Sof(C25A)=Sof(H25A)=
 Sof(C26A)=Sof(H26A)=Sof(C22A)=Sof(C23A)=Sof(H23A)=Sof(C24A)=Sof(H24A)=Sof(N2A)=
 Sof(H2A)=FVAR(2)
 Fixed X: C4B(-0.062411)
5.a Ternary CH refined with riding coordinates:
 C7A(H7A), C7B(H7B), C8A(H8A), C8B(H8B), C20(H20), C20(H20A), C21(H21),
 C21(H21A)
5.b Aromatic/amide H refined with riding coordinates:
 N1(H1), C1A(H1A), C1B(H1B), C2A(H2AA), C2B(H2BA), C3A(H3A), C3B(H3B),
 C5A(H5A), C5B(H5B), C6A(H6A), C6B(H6B), C10(H10), C11(H11), C12(H12), C13(H13),
  C15B(H15B), C16B(H16B), C17B(H17B), C19B(H19B), C14B(H14B), C16A(H16A),
 C15A(H15A), C14A(H14A), C19A(H19A), C18A(H18A), C23B(H23B), C24B(H24B),
 N2B(H2B), C25B(H25B), C26B(H26B), C25A(H25A), C26A(H26A), C23A(H23A),
 C24A(H24A), N2A(H2A)
5.c Fitted hexagon refined as free rotating group:
 C15B(C16B,C17B,C18B,C19B,C14B), C16A(C15A,C14A,C19A,C18A,C17A), C23B(C24B,N2B,
 C25B,C26B,C22B), C25A(C26A,C22A,C23A,C24A,N2A)
5.d X=CH2 refined with riding coordinates:
 O1(H1C,H1D)
;
_olex2_submission_special_instructions 'No special instructions were received'
_oxdiff_exptl_absorpt_empirical_details
;
Empirical correction (ABSPACK) includes:
- Absorption correction using spherical harmonics
- Frame scaling
;
_oxdiff_exptl_absorpt_empirical_full_max 1.562
_oxdiff_exptl_absorpt_empirical_full_min 0.722

loop_
_space_group_symop_operation_xyz
'x, y, z'
'-x, -y, -z'

loop_
_atom_site_label
_atom_site_type_symbol
_atom_site_fract_x
_atom_site_fract_y
_atom_site_fract_z
_atom_site_U_iso_or_equiv
_atom_site_adp_type
_atom_site_occupancy
_atom_site_site_symmetry_order
_atom_site_calc_flag
_atom_site_refinement_flags_posn
_atom_site_refinement_flags_adp
_atom_site_refinement_flags_occupancy
_atom_site_disorder_assembly
_atom_site_disorder_group
In1 In 0.79568(5) 0.36775(5) 0.34691(5) 0.0670(3) Uani 1 1 d . . . . .
Cl1 Cl 0.7902(2) 0.2738(2) 0.1440(2) 0.0886(7) Uani 1 1 d . . . . .
Cl2 Cl 0.7091(2) 0.1914(2) 0.4159(3) 0.0912(8) Uani 1 1 d . . . . .
Cl3 Cl 0.5882(2) 0.4297(2) 0.3297(2) 0.0757(6) Uani 1 1 d . . . . .
Cl4 Cl 0.9085(2) 0.5547(2) 0.3070(2) 0.0798(6) Uani 1 1 d . . . . .
Cl5 Cl 1.0099(3) 0.3022(3) 0.3781(3) 0.1100(10) Uani 1 1 d . . . . .
O1 O 0.8092(10) 0.4614(7) 0.5455(8) 0.140(4) Uani 1 1 d . . . . .
H1C H 0.782128 0.417455 0.602068 0.211 Uiso 1 1 calc R U . . .
H1D H 0.841502 0.542084 0.566691 0.211 Uiso 1 1 calc R U . . .
N1 N 0.4202(9) 0.2207(9) 0.4374(11) 0.111(3) Uani 1 1 d . . . . .
H1 H 0.487828 0.258358 0.414386 0.134 Uiso 1 1 calc R U . . .
C1A C -0.127(2) 0.0806(17) 0.9017(15) 0.107(3) Uani 0.698(11) 1 d D U P A 1
H1A H -0.148418 0.084804 0.978420 0.128 Uiso 0.698(11) 1 calc R U P A 1
C1B C -0.210(4) 0.098(3) 0.868(3) 0.107(4) Uani 0.302(11) 1 d D U P A 2
H1B H -0.251073 0.109688 0.936123 0.128 Uiso 0.302(11) 1 calc R U P A 2
C2A C -0.156(2) 0.1647(17) 0.8467(17) 0.110(3) Uani 0.698(11) 1 d D U P A 1
H2AA H -0.206297 0.220167 0.877653 0.132 Uiso 0.698(11) 1 calc R U P A 1
C2B C -0.228(4) 0.168(3) 0.792(4) 0.106(4) Uani 0.302(11) 1 d D U P A 2
H2BA H -0.292300 0.214609 0.795974 0.127 Uiso 0.302(11) 1 calc R U P A 2
C3A C -0.1068(19) 0.1642(18) 0.7401(15) 0.102(3) Uani 0.698(11) 1 d D U P A 1
H3A H -0.116460 0.225715 0.699841 0.123 Uiso 0.698(11) 1 calc R U P A 1
C3B C -0.141(4) 0.167(4) 0.707(3) 0.101(4) Uani 0.302(11) 1 d D U P A 2
H3B H -0.138820 0.222317 0.657767 0.121 Uiso 0.302(11) 1 calc R U P A 2
C4A C -0.0457(16) 0.0778(18) 0.6933(15) 0.090(3) Uani 0.698(11) 1 d D U P A 1
C4B C -0.062411 0.087(4) 0.694(3) 0.092(3) Uani 0.302(11) 1 d D U P A 2
C5A C -0.0283(19) -0.0088(18) 0.7501(16) 0.099(3) Uani 0.698(11) 1 d D U P A 1
H5A H 0.012695 -0.069558 0.714269 0.119 Uiso 0.698(11) 1 calc R U P A 1
C5B C -0.073(4) 0.003(4) 0.758(4) 0.100(3) Uani 0.302(11) 1 d D U P A 2
H5B H -0.035754 -0.064358 0.733608 0.120 Uiso 0.302(11) 1 calc R U P A 2
C6A C -0.067(2) -0.0131(17) 0.8566(15) 0.106(3) Uani 0.698(11) 1 d D U P A 1
H6A H -0.054332 -0.074105 0.896743 0.128 Uiso 0.698(11) 1 calc R U P A 1
C6B C -0.135(5) 0.008(4) 0.855(3) 0.104(3) Uani 0.302(11) 1 d D U P A 2
H6B H -0.128998 -0.042552 0.907908 0.125 Uiso 0.302(11) 1 calc R U P A 2
C7A C -0.0168(13) 0.0748(13) 0.5669(12) 0.074(3) Uani 0.698(11) 1 d . U P A 1
H7A H -0.010472 0.154554 0.547315 0.089 Uiso 0.698(11) 1 calc R U P A 1
C7B C 0.029(4) 0.011(3) 0.598(3) 0.086(3) Uani 0.302(11) 1 d . U P A 2
H7B H 0.105072 -0.011081 0.633956 0.103 Uiso 0.302(11) 1 calc R U P A 2
C8A C 0.0989(13) 0.0199(12) 0.5323(12) 0.073(3) Uani 0.698(11) 1 d . U P A 1
H8A H 0.126772 -0.020377 0.594275 0.088 Uiso 0.698(11) 1 calc R U P A 1
C8B C 0.054(3) 0.093(3) 0.507(3) 0.080(4) Uani 0.302(11) 1 d . U P A 2
H8B H 0.020927 0.168333 0.522756 0.096 Uiso 0.302(11) 1 calc R U P A 2
C9 C 0.2131(10) 0.1027(11) 0.5014(9) 0.086(3) Uani 1 1 d . . . . .
C10 C 0.2356(11) 0.2167(13) 0.5254(12) 0.107(4) Uani 1 1 d . . . . .
H10 H 0.178964 0.257784 0.567821 0.128 Uiso 1 1 calc R U . . .
C11 C 0.3434(14) 0.2792(10) 0.4888(14) 0.115(5) Uani 1 1 d . . . . .
H11 H 0.358051 0.362027 0.502073 0.138 Uiso 1 1 calc R U . . .
C12 C 0.4025(11) 0.1069(12) 0.4176(16) 0.128(6) Uani 1 1 d . . . . .
H12 H 0.462774 0.066180 0.380416 0.153 Uiso 1 1 calc R U . . .
C13 C 0.2994(11) 0.0483(10) 0.4496(12) 0.101(4) Uani 1 1 d . . . . .
H13 H 0.287248 -0.034447 0.435155 0.121 Uiso 1 1 calc R U . . .
C15B C 1.651(2) 0.9235(14) 0.137(2) 0.104(3) Uani 0.379(7) 1 d G U P B 2
H15B H 1.681171 1.004733 0.155457 0.124 Uiso 0.379(7) 1 calc R U P B 2
C16B C 1.5469(19) 0.8820(17) 0.060(2) 0.104(3) Uani 0.379(7) 1 d G U P B 2
H16B H 1.506150 0.934951 0.025297 0.125 Uiso 0.379(7) 1 calc R U P B 2
C17B C 1.5026(17) 0.7631(19) 0.0329(18) 0.099(3) Uani 0.379(7) 1 d G U P B 2
H17B H 1.431575 0.734766 -0.019912 0.119 Uiso 0.379(7) 1 calc R U P B 2
C18B C 1.562(2) 0.6856(14) 0.083(2) 0.093(3) Uani 0.379(7) 1 d G U P B 2
C19B C 1.6663(19) 0.7271(17) 0.1607(19) 0.098(4) Uani 0.379(7) 1 d G U P B 2
H19B H 1.707043 0.674142 0.195197 0.118 Uiso 0.379(7) 1 calc R U P B 2
C14B C 1.7106(17) 0.8460(19) 0.1876(17) 0.105(4) Uani 0.379(7) 1 d G U P B 2
H14B H 1.781619 0.874327 0.240408 0.126 Uiso 0.379(7) 1 calc R U P B 2
C16A C 1.5547(12) 0.7564(10) -0.0145(9) 0.091(3) Uani 0.621(7) 1 d G U P B 1
H16A H 1.534453 0.707551 -0.087130 0.109 Uiso 0.621(7) 1 calc R U P B 1
C15A C 1.5935(12) 0.8753(11) -0.0073(10) 0.098(3) Uani 0.621(7) 1 d G U P B 1
H15A H 1.599761 0.907809 -0.074871 0.118 Uiso 0.621(7) 1 calc R U P B 1
C14A C 1.6231(12) 0.9467(8) 0.0990(12) 0.105(3) Uani 0.621(7) 1 d G U P B 1
H14A H 1.649583 1.028039 0.103946 0.126 Uiso 0.621(7) 1 calc R U P B 1
C19A C 1.6139(13) 0.8992(11) 0.1979(9) 0.107(3) Uani 0.621(7) 1 d G U P B 1
H19A H 1.634098 0.948013 0.270506 0.128 Uiso 0.621(7) 1 calc R U P B 1
C18A C 1.5751(13) 0.7802(11) 0.1906(9) 0.101(3) Uani 0.621(7) 1 d G U P B 1
H18A H 1.568792 0.747756 0.258249 0.121 Uiso 0.621(7) 1 calc R U P B 1
C17A C 1.5455(12) 0.7088(8) 0.0844(11) 0.091(3) Uani 0.621(7) 1 d DG U P B 1
C20 C 1.5131(10) 0.5733(10) 0.0742(10) 0.092(2) Uani 1 1 d D U . . .
H20 H 1.496653 0.553942 0.151134 0.110 Uiso 0.621(7) 1 calc R U P B 1
H20A H 1.496924 0.554966 0.151550 0.110 Uiso 0.379(7) 1 calc R U P B 2
C21 C 1.4019(9) 0.5113(10) -0.0133(10) 0.092(2) Uani 1 1 d D U . . .
H21 H 1.386546 0.566620 -0.065692 0.111 Uiso 0.621(7) 1 calc R U P B 1
H21A H 1.376470 0.564648 -0.064178 0.111 Uiso 0.379(7) 1 calc R U P B 2
C23B C 1.1676(16) 0.461(2) 0.0065(17) 0.100(3) Uani 0.379(7) 1 d G U P B 2
H23B H 1.154927 0.498520 -0.057127 0.120 Uiso 0.379(7) 1 calc R U P B 2
C24B C 1.0653(12) 0.4056(19) 0.0527(18) 0.101(3) Uani 0.379(7) 1 d G U P B 2
H24B H 0.982750 0.404486 0.020790 0.121 Uiso 0.379(7) 1 calc R U P B 2
N2B N 1.0838(13) 0.3513(17) 0.1458(17) 0.098(4) Uani 0.379(7) 1 d G U P B 2
H2B H 1.019011 0.315971 0.175076 0.117 Uiso 0.379(7) 1 calc R U P B 2
C25B C 1.2045(16) 0.3529(19) 0.1925(16) 0.102(4) Uani 0.379(7) 1 d G U P B 2
H25B H 1.217147 0.315863 0.256109 0.122 Uiso 0.379(7) 1 calc R U P B 2
C26B C 1.3068(12) 0.409(2) 0.1462(18) 0.100(3) Uani 0.379(7) 1 d G U P B 2
H26B H 1.389326 0.409896 0.178194 0.120 Uiso 0.379(7) 1 calc R U P B 2
C22B C 1.2883(13) 0.463(2) 0.0532(18) 0.093(3) Uani 0.379(7) 1 d DG U P B 2
C25A C 1.1384(11) 0.4493(12) 0.1567(9) 0.106(3) Uani 0.621(7) 1 d G U P B 1
H25A H 1.116043 0.473685 0.232091 0.128 Uiso 0.621(7) 1 calc R U P B 1
C26A C 1.2534(10) 0.4959(11) 0.1233(10) 0.103(3) Uani 0.621(7) 1 d G U P B 1
H26A H 1.309699 0.552116 0.175808 0.123 Uiso 0.621(7) 1 calc R U P B 1
C22A C 1.2862(9) 0.4603(12) 0.0131(11) 0.094(3) Uani 0.621(7) 1 d G U P B 1
C23A C 1.2038(11) 0.3781(12) -0.0638(9) 0.099(3) Uani 0.621(7) 1 d G U P B 1
H23A H 1.226208 0.353773 -0.139100 0.119 Uiso 0.621(7) 1 calc R U P B 1
C24A C 1.0888(10) 0.3315(11) -0.0303(10) 0.106(3) Uani 0.621(7) 1 d G U P B 1
H24A H 1.032551 0.275341 -0.082819 0.127 Uiso 0.621(7) 1 calc R U P B 1
N2A N 1.0561(9) 0.3671(11) 0.0799(11) 0.104(3) Uani 0.621(7) 1 d G U P B 1
H2A H 0.983260 0.337642 0.101092 0.124 Uiso 0.621(7) 1 calc R U P B 1

loop_
_atom_site_aniso_label
_atom_site_aniso_U_11
_atom_site_aniso_U_22
_atom_site_aniso_U_33
_atom_site_aniso_U_23
_atom_site_aniso_U_13
_atom_site_aniso_U_12
In1 0.0695(4) 0.0568(4) 0.0705(4) 0.0170(3) -0.0057(3) -0.0065(3)
Cl1 0.0758(14) 0.0942(17) 0.0853(15) -0.0046(12) 0.0203(12) -0.0019(12)
Cl2 0.0770(14) 0.0712(14) 0.132(2) 0.0449(14) 0.0097(14) 0.0011(11)
Cl3 0.0763(13) 0.0749(13) 0.0814(13) 0.0230(11) 0.0211(11) 0.0143(10)
Cl4 0.0893(15) 0.0652(12) 0.0834(14) 0.0214(10) 0.0185(11) -0.0061(11)
Cl5 0.0971(19) 0.102(2) 0.122(2) -0.0017(17) -0.0174(17) 0.0197(16)
O1 0.197(9) 0.073(4) 0.122(6) 0.036(4) -0.105(7) -0.055(5)
N1 0.080(6) 0.091(7) 0.148(10) 0.002(6) 0.034(6) -0.021(5)
C1A 0.119(7) 0.107(6) 0.085(6) 0.002(5) 0.033(6) 0.000(6)
C1B 0.116(8) 0.106(7) 0.090(7) 0.002(6) 0.033(7) -0.002(7)
C2A 0.121(7) 0.106(6) 0.094(6) 0.001(5) 0.029(5) 0.000(6)
C2B 0.113(8) 0.103(7) 0.094(7) 0.004(6) 0.026(6) 0.000(7)
C3A 0.109(6) 0.099(6) 0.093(6) 0.006(5) 0.026(5) 0.000(5)
C3B 0.107(7) 0.098(6) 0.091(6) 0.009(6) 0.026(6) 0.000(6)
C4A 0.095(5) 0.089(5) 0.083(5) 0.016(4) 0.029(4) -0.004(5)
C4B 0.097(6) 0.090(5) 0.084(5) 0.014(5) 0.029(5) 0.000(5)
C5A 0.106(6) 0.099(5) 0.088(5) 0.011(4) 0.028(5) -0.001(5)
C5B 0.108(7) 0.100(6) 0.087(5) 0.010(5) 0.031(6) -0.001(6)
C6A 0.118(7) 0.105(6) 0.088(6) 0.007(5) 0.029(6) -0.001(6)
C6B 0.114(7) 0.103(6) 0.089(6) 0.005(5) 0.030(6) -0.001(6)
C7A 0.079(5) 0.074(5) 0.074(5) 0.023(4) 0.030(4) 0.007(4)
C7B 0.090(6) 0.086(6) 0.084(5) 0.023(5) 0.028(5) 0.005(5)
C8A 0.076(6) 0.074(6) 0.077(6) 0.026(5) 0.023(5) 0.013(5)
C8B 0.083(7) 0.079(7) 0.085(7) 0.025(6) 0.029(6) 0.012(6)
C9 0.081(6) 0.099(8) 0.075(6) 0.022(5) 0.020(5) -0.003(6)
C10 0.073(7) 0.125(11) 0.117(9) -0.014(8) 0.010(6) 0.037(7)
C11 0.106(9) 0.063(6) 0.163(13) -0.001(7) -0.016(9) 0.001(6)
C12 0.072(7) 0.088(8) 0.212(17) -0.009(9) 0.037(9) 0.007(6)
C13 0.085(7) 0.075(7) 0.139(11) 0.023(7) 0.004(7) 0.000(5)
C15B 0.089(6) 0.101(6) 0.109(6) 0.007(6) -0.007(5) -0.004(5)
C16B 0.089(6) 0.102(6) 0.111(6) 0.008(6) -0.008(5) 0.001(5)
C17B 0.084(6) 0.101(6) 0.105(6) 0.012(5) -0.007(5) 0.001(5)
C18B 0.078(5) 0.100(6) 0.096(5) 0.018(5) -0.004(5) 0.000(5)
C19B 0.084(6) 0.102(7) 0.100(7) 0.013(6) -0.007(6) 0.000(6)
C14B 0.091(6) 0.106(7) 0.106(7) 0.006(6) -0.009(6) -0.005(6)
C16A 0.075(5) 0.093(6) 0.098(6) 0.013(5) -0.002(5) 0.002(5)
C15A 0.082(6) 0.098(6) 0.107(6) 0.010(5) 0.002(5) 0.000(5)
C14A 0.088(6) 0.099(6) 0.116(7) 0.004(6) -0.011(6) 0.000(5)
C19A 0.091(6) 0.106(6) 0.109(6) -0.002(6) -0.006(6) -0.003(5)
C18A 0.086(5) 0.105(5) 0.102(6) 0.010(5) -0.007(5) -0.001(5)
C17A 0.074(5) 0.098(5) 0.095(5) 0.017(5) -0.004(4) 0.002(5)
C20 0.077(5) 0.108(5) 0.093(5) 0.043(4) -0.004(4) -0.002(4)
C21 0.075(4) 0.106(5) 0.102(5) 0.053(4) -0.005(4) -0.002(4)
C23B 0.070(5) 0.116(6) 0.116(6) 0.041(5) 0.013(5) 0.002(4)
C24B 0.069(5) 0.120(7) 0.117(7) 0.044(6) 0.018(5) -0.001(5)
N2B 0.069(6) 0.116(7) 0.113(7) 0.041(7) 0.020(6) 0.003(6)
C25B 0.076(7) 0.120(8) 0.115(8) 0.043(7) 0.019(7) 0.003(7)
C26B 0.074(5) 0.117(6) 0.114(7) 0.041(6) 0.015(5) 0.002(5)
C22B 0.067(5) 0.108(6) 0.110(6) 0.044(5) 0.012(5) 0.002(5)
C25A 0.077(5) 0.124(6) 0.120(6) 0.036(5) 0.021(5) 0.001(5)
C26A 0.074(5) 0.117(6) 0.118(6) 0.037(6) 0.017(5) -0.001(5)
C22A 0.069(5) 0.107(5) 0.112(6) 0.045(5) 0.010(5) 0.004(4)
C23A 0.068(5) 0.116(6) 0.116(7) 0.038(6) 0.009(5) 0.006(5)
C24A 0.072(5) 0.122(7) 0.124(7) 0.034(6) 0.010(5) 0.004(5)
N2A 0.070(5) 0.121(6) 0.122(7) 0.041(6) 0.021(5) -0.003(5)

loop_
_atom_type_symbol
_atom_type_description
_atom_type_scat_dispersion_real
_atom_type_scat_dispersion_imag
_atom_type_scat_source
C C 0.0181 0.0091 'International Tables Vol C Tables 4.2.6.8 and 6.1.1.4'
H H 0.0000 0.0000 'International Tables Vol C Tables 4.2.6.8 and 6.1.1.4'
Cl Cl 0.3639 0.7018 'International Tables Vol C Tables 4.2.6.8 and 6.1.1.4'
In In 0.0822 5.0449 'International Tables Vol C Tables 4.2.6.8 and 6.1.1.4'
N N 0.0311 0.0180 'International Tables Vol C Tables 4.2.6.8 and 6.1.1.4'
O O 0.0492 0.0322 'International Tables Vol C Tables 4.2.6.8 and 6.1.1.4'

loop_
_geom_angle_atom_site_label_1
_geom_angle_atom_site_label_2
_geom_angle_atom_site_label_3
_geom_angle
_geom_angle_site_symmetry_1
_geom_angle_site_symmetry_3
_geom_angle_publ_flag
Cl1 In1 Cl4 91.70(9) . . ?
Cl1 In1 Cl5 87.89(10) . . ?
Cl2 In1 Cl1 95.78(10) . . ?
Cl2 In1 Cl3 92.47(8) . . ?
Cl2 In1 Cl4 170.18(9) . . ?
Cl2 In1 Cl5 85.41(11) . . ?
Cl3 In1 Cl1 95.26(9) . . ?
Cl3 In1 Cl4 93.18(8) . . ?
Cl3 In1 Cl5 176.37(10) . . ?
Cl4 In1 Cl5 88.52(10) . . ?
O1 In1 Cl1 177.9(3) . . ?
O1 In1 Cl2 85.22(19) . . ?
O1 In1 Cl3 86.5(3) . . ?
O1 In1 Cl4 87.11(19) . . ?
O1 In1 Cl5 90.4(3) . . ?
In1 O1 H1C 120.0 . . ?
In1 O1 H1D 120.0 . . ?
H1C O1 H1D 120.0 . . ?
C11 N1 H1 118.7 . . ?
C11 N1 C12 122.6(11) . . ?
C12 N1 H1 118.7 . . ?
C2A C1A H1A 116.9 . . ?
C2A C1A C6A 126.2(16) . . ?
C6A C1A H1A 116.9 . . ?
C2B C1B H1B 116.9 . . ?
C2B C1B C6B 126(2) . . ?
C6B C1B H1B 116.9 . . ?
C1A C2A H2AA 122.7 . . ?
C1A C2A C3A 114.7(18) . . ?
C3A C2A H2AA 122.7 . . ?
C1B C2B H2BA 123.0 . . ?
C1B C2B C3B 114(3) . . ?
C3B C2B H2BA 123.0 . . ?
C2A C3A H3A 119.3 . . ?
C4A C3A C2A 121.4(18) . . ?
C4A C3A H3A 119.3 . . ?
C2B C3B H3B 119.4 . . ?
C4B C3B C2B 121(2) . . ?
C4B C3B H3B 119.4 . . ?
C3A C4A C7A 116.3(15) . . ?
C5A C4A C3A 120.3(15) . . ?
C5A C4A C7A 122.7(16) . . ?
C3B C4B C7B 145(3) . . ?
C5B C4B C3B 119(2) . . ?
C5B C4B C7B 92(3) . . ?
C4A C5A H5A 118.5 . . ?
C4A C5A C6A 123.0(18) . . ?
C6A C5A H5A 118.5 . . ?
C4B C5B H5B 118.3 . . ?
C4B C5B C6B 123(3) . . ?
C6B C5B H5B 118.3 . . ?
C1A C6A H6A 123.0 . . ?
C5A C6A C1A 114.1(18) . . ?
C5A C6A H6A 123.0 . . ?
C1B C6B H6B 123.6 . . ?
C5B C6B C1B 113(3) . . ?
C5B C6B H6B 123.6 . . ?
C4A C7A H7A 110.5 . . ?
C4A C7A C8A 120.0(12) . 2_556 ?
C8A C7A C4A 115.0(13) . . ?
C8A C7A H7A 110.5 . . ?
C8A C7A H7A 110.5 2_556 . ?
C8A C7A C8A 88.4(11) . 2_556 ?
C4B C7B H7B 115.3 . . ?
C8B C7B C4B 116(3) 2_556 . ?
C8B C7B C4B 103(3) . . ?
C8B C7B H7B 115.3 . . ?
C8B C7B H7B 115.3 2_556 . ?
C7A C8A C7A 91.6(11) . 2_556 ?
C7A C8A H8A 109.1 2_556 . ?
C7A C8A H8A 109.1 . . ?
C7A C8A C9 116.9(11) . . ?
C9 C8A C7A 119.6(10) . 2_556 ?
C9 C8A H8A 109.1 . . ?
C7B C8B H8B 115.9 2_556 . ?
C7B C8B H8B 115.9 . . ?
C7B C8B C9 113(2) 2_556 . ?
C7B C8B C9 101(3) . . ?
C9 C8B H8B 115.9 . . ?
C10 C9 C8A 127.8(11) . . ?
C10 C9 C8B 95.0(15) . . ?
C10 C9 C13 117.7(10) . . ?
C13 C9 C8A 114.4(11) . . ?
C13 C9 C8B 141.6(16) . . ?
C9 C10 H10 119.7 . . ?
C9 C10 C11 120.6(11) . . ?
C11 C10 H10 119.7 . . ?
N1 C11 C10 117.6(11) . . ?
N1 C11 H11 121.2 . . ?
C10 C11 H11 121.2 . . ?
N1 C12 H12 120.2 . . ?
N1 C12 C13 119.6(12) . . ?
C13 C12 H12 120.2 . . ?
C9 C13 C12 121.7(12) . . ?
C9 C13 H13 119.2 . . ?
C12 C13 H13 119.2 . . ?
C16B C15B H15B 120.0 . . ?
C16B C15B C14B 120.0 . . ?
C14B C15B H15B 120.0 . . ?
C15B C16B H16B 120.0 . . ?
C15B C16B C17B 120.0 . . ?
C17B C16B H16B 120.0 . . ?
C16B C17B H17B 120.0 . . ?
C18B C17B C16B 120.0 . . ?
C18B C17B H17B 120.0 . . ?
C19B C18B C17B 120.0 . . ?
C20 C18B C17B 122.3(15) . . ?
C20 C18B C19B 117.0(15) . . ?
C18B C19B H19B 120.0 . . ?
C18B C19B C14B 120.0 . . ?
C14B C19B H19B 120.0 . . ?
C15B C14B H14B 120.0 . . ?
C19B C14B C15B 120.0 . . ?
C19B C14B H14B 120.0 . . ?
C15A C16A H16A 120.0 . . ?
C15A C16A C17A 120.0 . . ?
C17A C16A H16A 120.0 . . ?
C16A C15A H15A 120.0 . . ?
C14A C15A C16A 120.0 . . ?
C14A C15A H15A 120.0 . . ?
C15A C14A H14A 120.0 . . ?
C19A C14A C15A 120.0 . . ?
C19A C14A H14A 120.0 . . ?
C14A C19A H19A 120.0 . . ?
C14A C19A C18A 120.0 . . ?
C18A C19A H19A 120.0 . . ?
C19A C18A H18A 120.0 . . ?
C19A C18A C17A 120.0 . . ?
C17A C18A H18A 120.0 . . ?
C16A C17A C20 119.2(9) . . ?
C18A C17A C16A 120.0 . . ?
C18A C17A C20 120.6(9) . . ?
C18B C20 H20A 109.8 . . ?
C18B C20 C21 112.9(13) . 2_865 ?
C18B C20 C21 123.5(13) . . ?
C17A C20 H20 109.3 . . ?
C17A C20 C21 122.0(9) . 2_865 ?
C21 C20 C17A 116.1(9) . . ?
C21 C20 H20 109.3 . . ?
C21 C20 H20 109.3 2_865 . ?
C21 C20 H20A 109.8 . . ?
C21 C20 H20A 109.8 2_865 . ?
C21 C20 C21 89.1(9) . 2_865 ?
C20 C21 C20 90.9(9) . 2_865 ?
C20 C21 H21 107.3 2_865 . ?
C20 C21 H21 107.3 . . ?
C20 C21 H21A 111.4 2_865 . ?
C20 C21 H21A 111.4 . . ?
C20 C21 C22B 120.5(12) 2_865 . ?
C20 C21 C22B 109.3(11) . . ?
C22B C21 H21A 111.4 . . ?
C22A C21 C20 116.4(11) . 2_865 ?
C22A C21 C20 125.9(11) . . ?
C22A C21 H21 107.3 . . ?
C24B C23B H23B 120.0 . . ?
C24B C23B C22B 120.0 . . ?
C22B C23B H23B 120.0 . . ?
C23B C24B H24B 120.0 . . ?
C23B C24B N2B 120.0 . . ?
N2B C24B H24B 120.0 . . ?
C24B N2B H2B 120.0 . . ?
C25B N2B C24B 120.0 . . ?
C25B N2B H2B 120.0 . . ?
N2B C25B H25B 120.0 . . ?
N2B C25B C26B 120.0 . . ?
C26B C25B H25B 120.0 . . ?
C25B C26B H26B 120.0 . . ?
C25B C26B C22B 120.0 . . ?
C22B C26B H26B 120.0 . . ?
C23B C22B C21 117.8(12) . . ?
C26B C22B C21 121.6(12) . . ?
C26B C22B C23B 120.0 . . ?
C26A C25A H25A 120.0 . . ?
C26A C25A N2A 120.0 . . ?
N2A C25A H25A 120.0 . . ?
C25A C26A H26A 120.0 . . ?
C22A C26A C25A 120.0 . . ?
C22A C26A H26A 120.0 . . ?
C21 C22A C26A 116.3(10) . . ?
C21 C22A C23A 123.7(10) . . ?
C23A C22A C26A 120.0 . . ?
C22A C23A H23A 120.0 . . ?
C22A C23A C24A 120.0 . . ?
C24A C23A H23A 120.0 . . ?
C23A C24A H24A 120.0 . . ?
N2A C24A C23A 120.0 . . ?
N2A C24A H24A 120.0 . . ?
C25A N2A H2A 120.0 . . ?
C24A N2A C25A 120.0 . . ?
C24A N2A H2A 120.0 . . ?

loop_
_geom_bond_atom_site_label_1
_geom_bond_atom_site_label_2
_geom_bond_distance
_geom_bond_site_symmetry_2
_geom_bond_publ_flag
In1 Cl1 2.478(3) . ?
In1 Cl2 2.441(2) . ?
In1 Cl3 2.471(2) . ?
In1 Cl4 2.488(2) . ?
In1 Cl5 2.578(3) . ?
In1 O1 2.423(9) . ?
O1 H1C 0.9500 . ?
O1 H1D 0.9500 . ?
N1 H1 0.8800 . ?
N1 C11 1.272(16) . ?
N1 C12 1.305(16) . ?
C1A H1A 0.9500 . ?
C1A C2A 1.34(3) . ?
C1A C6A 1.41(3) . ?
C1B H1B 0.9500 . ?
C1B C2B 1.35(3) . ?
C1B C6B 1.41(3) . ?
C2A H2AA 0.9500 . ?
C2A C3A 1.40(2) . ?
C2B H2BA 0.9500 . ?
C2B C3B 1.41(2) . ?
C3A H3A 0.9500 . ?
C3A C4A 1.35(2) . ?
C3B H3B 0.9500 . ?
C3B C4B 1.35(2) . ?
C4A C5A 1.345(19) . ?
C4A C7A 1.55(2) . ?
C4B C5B 1.34(2) . ?
C4B C7B 1.76(5) . ?
C5A H5A 0.9500 . ?
C5A C6A 1.36(2) . ?
C5B H5B 0.9500 . ?
C5B C6B 1.36(2) . ?
C6A H6A 0.9500 . ?
C6B H6B 0.9500 . ?
C7A H7A 1.0000 . ?
C7A C8A 1.61(2) 2_556 ?
C7A C8A 1.535(19) . ?
C7B H7B 1.0000 . ?
C7B C8B 1.57(5) . ?
C7B C8B 1.71(5) 2_556 ?
C8A H8A 1.0000 . ?
C8A C9 1.558(16) . ?
C8B H8B 1.0000 . ?
C8B C9 1.72(3) . ?
C9 C10 1.309(17) . ?
C9 C13 1.328(16) . ?
C10 H10 0.9500 . ?
C10 C11 1.415(19) . ?
C11 H11 0.9500 . ?
C12 H12 0.9500 . ?
C12 C13 1.331(17) . ?
C13 H13 0.9500 . ?
C15B H15B 0.9500 . ?
C15B C16B 1.3900 . ?
C15B C14B 1.3900 . ?
C16B H16B 0.9500 . ?
C16B C17B 1.3900 . ?
C17B H17B 0.9500 . ?
C17B C18B 1.3900 . ?
C18B C19B 1.3900 . ?
C18B C20 1.337(19) . ?
C19B H19B 0.9500 . ?
C19B C14B 1.3900 . ?
C14B H14B 0.9500 . ?
C16A H16A 0.9500 . ?
C16A C15A 1.3900 . ?
C16A C17A 1.3900 . ?
C15A H15A 0.9500 . ?
C15A C14A 1.3900 . ?
C14A H14A 0.9500 . ?
C14A C19A 1.3900 . ?
C19A H19A 0.9500 . ?
C19A C18A 1.3900 . ?
C18A H18A 0.9500 . ?
C18A C17A 1.3900 . ?
C17A C20 1.567(12) . ?
C20 H20 1.0000 . ?
C20 H20A 1.0000 . ?
C20 C21 1.557(15) . ?
C20 C21 1.569(16) 2_865 ?
C21 H21 1.0000 . ?
C21 H21A 1.0000 . ?
C21 C22B 1.583(13) . ?
C21 C22A 1.382(12) . ?
C23B H23B 0.9500 . ?
C23B C24B 1.3900 . ?
C23B C22B 1.3900 . ?
C24B H24B 0.9500 . ?
C24B N2B 1.3900 . ?
N2B H2B 0.8800 . ?
N2B C25B 1.3900 . ?
C25B H25B 0.9500 . ?
C25B C26B 1.3900 . ?
C26B H26B 0.9500 . ?
C26B C22B 1.3900 . ?
C25A H25A 0.9500 . ?
C25A C26A 1.3900 . ?
C25A N2A 1.3900 . ?
C26A H26A 0.9500 . ?
C26A C22A 1.3900 . ?
C22A C23A 1.3900 . ?
C23A H23A 0.9500 . ?
C23A C24A 1.3900 . ?
C24A H24A 0.9500 . ?
C24A N2A 1.3900 . ?
N2A H2A 0.8800 . ?

loop_
_geom_torsion_atom_site_label_1
_geom_torsion_atom_site_label_2
_geom_torsion_atom_site_label_3
_geom_torsion_atom_site_label_4
_geom_torsion
_geom_torsion_site_symmetry_1
_geom_torsion_site_symmetry_2
_geom_torsion_site_symmetry_3
_geom_torsion_site_symmetry_4
_geom_torsion_publ_flag
N1 C12 C13 C9 0(3) . . . . ?
C1A C2A C3A C4A 6(3) . . . . ?
C1B C2B C3B C4B 10(7) . . . . ?
C2A C1A C6A C5A 5(3) . . . . ?
C2A C3A C4A C5A -2(3) . . . . ?
C2A C3A C4A C7A 169.3(18) . . . . ?
C2B C1B C6B C5B 4(8) . . . . ?
C2B C3B C4B C5B 5(7) . . . . ?
C2B C3B C4B C7B 156(4) . . . . ?
C3A C4A C5A C6A -2(3) . . . . ?
C3A C4A C7A C8A 152.5(16) . . . . ?
C3A C4A C7A C8A -104.0(19) . . . 2_556 ?
C3B C4B C5B C6B -18(7) . . . . ?
C3B C4B C7B C8B 24(6) . . . . ?
C3B C4B C7B C8B -71(6) . . . 2_556 ?
C4A C5A C6A C1A 0(3) . . . . ?
C4A C7A C8A C7A 122.7(15) . . . 2_556 ?
C4A C7A C8A C9 -112.7(14) . . . . ?
C4B C5B C6B C1B 13(7) . . . . ?
C4B C7B C8B C7B -116(3) . . . 2_556 ?
C4B C7B C8B C9 130(2) . . . . ?
C5A C4A C7A C8A 67(2) . . . 2_556 ?
C5A C4A C7A C8A -37(2) . . . . ?
C5B C4B C7B C8B 84(3) . . . 2_556 ?
C5B C4B C7B C8B 178(3) . . . . ?
C6A C1A C2A C3A -9(3) . . . . ?
C6B C1B C2B C3B -15(7) . . . . ?
C7A C4A C5A C6A -172.2(18) . . . . ?
C7A C8A C9 C10 17(2) . . . . ?
C7A C8A C9 C10 126.0(15) 2_556 . . . ?
C7A C8A C9 C13 -57.6(17) 2_556 . . . ?
C7A C8A C9 C13 -166.6(12) . . . . ?
C7B C4B C5B C6B 178(5) . . . . ?
C7B C8B C9 C10 -124(2) . . . . ?
C7B C8B C9 C10 139(2) 2_556 . . . ?
C7B C8B C9 C13 86(3) . . . . ?
C7B C8B C9 C13 -10(4) 2_556 . . . ?
C8A C7A C8A C7A 0.001(2) 2_556 . . 2_556 ?
C8A C7A C8A C9 124.7(14) 2_556 . . . ?
C8A C9 C10 C11 -178.7(13) . . . . ?
C8A C9 C13 C12 179.8(14) . . . . ?
C8B C7B C8B C7B 0.002(4) 2_556 . . 2_556 ?
C8B C7B C8B C9 -114(3) 2_556 . . . ?
C8B C9 C10 C11 -154.1(17) . . . . ?
C8B C9 C13 C12 142(2) . . . . ?
C9 C10 C11 N1 -4(2) . . . . ?
C10 C9 C13 C12 -3(2) . . . . ?
C11 N1 C12 C13 1(3) . . . . ?
C12 N1 C11 C10 0(2) . . . . ?
C13 C9 C10 C11 5(2) . . . . ?
C15B C16B C17B C18B 0.0 . . . . ?
C16B C15B C14B C19B 0.0 . . . . ?
C16B C17B C18B C19B 0.0 . . . . ?
C16B C17B C18B C20 170(2) . . . . ?
C17B C18B C19B C14B 0.0 . . . . ?
C17B C18B C20 C21 14(2) . . . . ?
C17B C18B C20 C21 118.9(15) . . . 2_865 ?
C18B C19B C14B C15B 0.0 . . . . ?
C18B C20 C21 C20 117.2(18) . . . 2_865 ?
C18B C20 C21 C22B -119.9(18) . . . . ?
C19B C18B C20 C21 -176.2(12) . . . . ?
C19B C18B C20 C21 -71.2(17) . . . 2_865 ?
C14B C15B C16B C17B 0.0 . . . . ?
C16A C15A C14A C19A 0.0 . . . . ?
C16A C17A C20 C21 59.6(13) . . . 2_865 ?
C16A C17A C20 C21 -46.9(13) . . . . ?
C15A C16A C17A C18A 0.0 . . . . ?
C15A C16A C17A C20 -174.6(11) . . . . ?
C15A C14A C19A C18A 0.0 . . . . ?
C14A C19A C18A C17A 0.0 . . . . ?
C19A C18A C17A C16A 0.0 . . . . ?
C19A C18A C17A C20 174.6(12) . . . . ?
C18A C17A C20 C21 138.4(10) . . . . ?
C18A C17A C20 C21 -115.0(11) . . . 2_865 ?
C17A C16A C15A C14A 0.0 . . . . ?
C17A C20 C21 C20 125.6(12) . . . 2_865 ?
C17A C20 C21 C22A -110.3(14) . . . . ?
C20 C18B C19B C14B -170(2) . . . . ?
C20 C21 C22B C23B 146.9(12) . . . . ?
C20 C21 C22B C23B -110.1(14) 2_865 . . . ?
C20 C21 C22B C26B -42.0(19) . . . . ?
C20 C21 C22B C26B 61.0(19) 2_865 . . . ?
C20 C21 C22A C26A 19.9(17) . . . . ?
C20 C21 C22A C26A 132.3(10) 2_865 . . . ?
C20 C21 C22A C23A -160.4(11) . . . . ?
C20 C21 C22A C23A -48.0(14) 2_865 . . . ?
C21 C20 C21 C20 0.003(1) 2_865 . . 2_865 ?
C21 C20 C21 C22B 122.9(13) 2_865 . . . ?
C21 C20 C21 C22A 124.1(15) 2_865 . . . ?
C21 C22A C23A C24A -179.7(14) . . . . ?
C23B C24B N2B C25B 0.0 . . . . ?
C24B C23B C22B C21 171(2) . . . . ?
C24B C23B C22B C26B 0.0 . . . . ?
C24B N2B C25B C26B 0.0 . . . . ?
N2B C25B C26B C22B 0.0 . . . . ?
C25B C26B C22B C21 -171(2) . . . . ?
C25B C26B C22B C23B 0.0 . . . . ?
C22B C23B C24B N2B 0.0 . . . . ?
C25A C26A C22A C21 179.7(13) . . . . ?
C25A C26A C22A C23A 0.0 . . . . ?
C26A C25A N2A C24A 0.0 . . . . ?
C26A C22A C23A C24A 0.0 . . . . ?
C22A C23A C24A N2A 0.0 . . . . ?
C23A C24A N2A C25A 0.0 . . . . ?
N2A C25A C26A C22A 0.0 . . . . ?
